data_2200366
loop_
_publ_author_name
'Wei Chen'
'Miao Du'
'Ruo-Hua Zhang'
'Xian-He Bu'

_publ_section_title <i>cis</i>-[<i>rac</i>-1,3-Bis(phenylsulfinyl)propane-<i>S</i>,<i>S</i>']dichloroplatinum(II)
_journal_issue 5
_journal_name_full 'Acta Crystallographica Section E'
_journal_page_first m209
_journal_page_last m210
_journal_paper_doi 10.1107/S1600536801006754
_journal_volume 57
_journal_year 2001
_chemical_formula_iupac '[Pt Cl2 (C15 H16 O2 S2)]'
_chemical_formula_moiety 'C15 H16 Cl2 O2 Pt S2'
_chemical_formula_sum 'C15 H16 Cl2 O2 Pt S2'
_chemical_formula_weight 558.39
_chemical_name_systematic ' cis-[rac-1,3-Bis(phenylsulfinyl)propane]dichloroplatinum(II)'
_space_group_IT_number 14
_symmetry_cell_setting monoclinic
_symmetry_space_group_name_Hall '-P 2yn'
_symmetry_space_group_name_H-M 'P 1 21/n 1'
_cell_angle_alpha 90.00
_cell_angle_beta 103.3000(10)
_cell_angle_gamma 90.00
_cell_formula_units_Z 4
_cell_length_a 7.5755(4)
_cell_length_b 21.6570(12)
_cell_length_c 11.0354(6)
_cell_measurement_reflns_used 7023
_cell_measurement_temperature 298(2)
_cell_measurement_theta_max 25.0
_cell_measurement_theta_min 2.7
_cell_volume 1761.94(17)
_computing_cell_refinement SMART
_computing_data_collection 'SMART (Bruker, 1998)'
_computing_data_reduction 'SAINT (Bruker, 1998)'
_computing_molecular_graphics 'XP (Bruker, 1998)'
_computing_structure_refinement 'SHELXL97 (Sheldrick, 1997)'
_computing_structure_solution 'SHELXS97 (Sheldrick, 1997)'
_diffrn_measured_fraction_theta_full 1.0
_diffrn_measured_fraction_theta_max .99
_diffrn_measurement_device 'Bruker SMART 1000'
_diffrn_measurement_method \w
_diffrn_radiation_type MoK\a
_diffrn_radiation_wavelength .71073
_diffrn_reflns_av_R_equivalents .084
_diffrn_reflns_limit_h_max 9
_diffrn_reflns_limit_h_min -8
_diffrn_reflns_limit_k_max 25
_diffrn_reflns_limit_k_min -24
_diffrn_reflns_limit_l_max 13
_diffrn_reflns_limit_l_min -9
_diffrn_reflns_number 7105
_diffrn_reflns_theta_full 22.4
_diffrn_reflns_theta_max 25.0
_diffrn_standards_decay_% .0
_diffrn_standards_interval_count none
_diffrn_standards_number none
_exptl_absorpt_coefficient_mu 8.51
_exptl_absorpt_correction_T_max .225
_exptl_absorpt_correction_T_min .185
_exptl_absorpt_correction_type multi-scan
_exptl_absorpt_process_details '[SAINT (Bruker 1998) and SADABS (Sheldrick, 1997)]'
_exptl_crystal_colour colorless
_exptl_crystal_density_diffrn 2.105
_exptl_crystal_density_method 'not measured'
_exptl_crystal_description prism
_exptl_crystal_F_000 1064
_exptl_crystal_size_max .30
_exptl_crystal_size_mid .25
_exptl_crystal_size_min .25
_refine_diff_density_max 1.51
_refine_diff_density_min -1.94
_refine_ls_extinction_coef none
_refine_ls_extinction_method none
_refine_ls_goodness_of_fit_ref 1.04
_refine_ls_hydrogen_treatment constr
_refine_ls_number_parameters 199
_refine_ls_number_reflns 3062
_refine_ls_R_factor_all .049
_refine_ls_R_factor_gt .047
_refine_ls_shift/su_max .001
_refine_ls_shift/su_mean .000
_refine_ls_structure_factor_coef Fsqd
_refine_ls_weighting_details 'calc w = 1/[\s^2^(Fo^2^)+(0.0646P)^2^+3.6575P] where P = (Fo^2^+2Fc^2^)/3'
_refine_ls_weighting_scheme calc
_refine_ls_wR_factor_ref .114
_reflns_number_gt 2798
_reflns_number_total 3062
_reflns_threshold_expression I>2\s(I)
_cod_data_source_file ya6021.cif
_cod_data_source_block I
_cod_depositor_comments
;
The following automatic conversions were performed:
'_symmetry_cell_setting' value 'Monoclinic' changed to 'monoclinic'
according to '/home/saulius/struct/CIF-dictionaries/cif_core.dic'
dictionary named 'cif_core.dic' version 2.4.1 from 2010-06-29.

Automatic conversion script
Id: cif_fix_enum 1527 2010-12-29 10:47:43Z saulius 

The following automatic conversions were performed:

'_symmetry_cell_setting' value 'Monoclinic' changed to 'monoclinic'
according to /home/saulius/struct/CIF-dictionaries/cif_core.dic
dictionary named 'cif_core.dic' version 2.4.1 from 2010-06-29.

Automatic conversion script
Id: cif_fix_values 1715 2011-07-08 13:25:40Z adriana 
;
_cod_original_sg_symbol_H-M 'P 21/n'
_cod_database_code 2200366
_cod_database_fobs_code 2200366

loop_
_symmetry_equiv_pos_as_xyz
'x, y, z'
'-x+1/2, y+1/2, -z+1/2'
'-x, -y, -z'
'x-1/2, -y-1/2, z-1/2'

loop_
_atom_site_label
_atom_site_fract_x
_atom_site_fract_y
_atom_site_fract_z
_atom_site_U_iso_or_equiv
_atom_site_adp_type
_atom_site_calc_flag
_atom_site_refinement_flags
_atom_site_occupancy
_atom_site_disorder_assembly
_atom_site_disorder_group
_atom_site_type_symbol
Pt1 .66712(4) .164140(11) .70368(2) .03829(15) Uani d . 1 . . Pt
S1 .4718(2) .24269(8) .65150(15) .0412(4) Uani d . 1 . . S
S2 .5251(3) .11308(8) .83136(15) .0424(4) Uani d . 1 . . S
Cl1 .8204(3) .20609(10) .5647(2) .0655(6) Uani d . 1 . . Cl
Cl2 .8760(3) .08485(9) .7383(2) .0553(5) Uani d . 1 . . Cl
O1 .3489(9) .2361(3) .5300(5) .0668(16) Uani d . 1 . . O
O2 .6379(8) .0847(3) .9427(5) .0617(15) Uani d . 1 . . O
C1 .3355(11) .2567(4) .7623(8) .056(2) Uani d . 1 . . C
H1A .4119 .2730 .8383 .067 Uiso calc R 1 . . H
H1B .2445 .2876 .7290 .067 Uiso calc R 1 . . H
C2 .2419(12) .1986(4) .7926(9) .060(2) Uani d . 1 . . C
H2A .1366 .2102 .8235 .072 Uiso calc R 1 . . H
H2B .1997 .1749 .7168 .072 Uiso calc R 1 . . H
C3 .3627(14) .1589(3) .8870(9) .058(2) Uani d . 1 . . C
H3A .2872 .1313 .9227 .070 Uiso calc R 1 . . H
H3B .4279 .1852 .9535 .070 Uiso calc R 1 . . H
C4 .5894(11) .3153(4) .6609(6) .0456(16) Uani d . 1 . . C
C5 .5202(12) .3572(4) .5690(8) .057(2) Uani d . 1 . . C
H5A .4241 .3471 .5029 .068 Uiso calc R 1 . . H
C6 .5994(17) .4151(4) .5789(12) .077(3) Uani d . 1 . . C
H6A .5550 .4450 .5190 .093 Uiso calc R 1 . . H
C7 .7410(19) .4289(4) .6748(13) .086(4) Uani d . 1 . . C
H7A .7906 .4684 .6811 .103 Uiso calc R 1 . . H
C8 .8134(16) .3844(6) .7644(11) .090(4) Uani d . 1 . . C
H8A .9151 .3934 .8270 .108 Uiso calc R 1 . . H
C9 .7330(18) .3273(4) .7591(9) .071(3) Uani d . 1 . . C
H9A .7746 .2977 .8202 .085 Uiso calc R 1 . . H
C10 .3895(9) .0548(3) .7417(6) .0396(14) Uani d . 1 . . C
C11 .3520(12) .0554(4) .6124(7) .057(2) Uani d . 1 . . C
H11A .3900 .0883 .5704 .068 Uiso calc R 1 . . H
C12 .2581(14) .0071(5) .5474(9) .071(3) Uani d . 1 . . C
H12A .2351 .0067 .4610 .086 Uiso calc R 1 . . H
C13 .1975(12) -.0411(4) .6097(10) .068(2) Uani d . 1 . . C
H13A .1328 -.0736 .5654 .081 Uiso calc R 1 . . H
C14 .2341(14) -.0404(4) .7388(11) .070(3) Uani d . 1 . . C
H14A .1930 -.0725 .7811 .084 Uiso calc R 1 . . H
C15 .3299(10) .0070(4) .8043(8) .055(2) Uani d . 1 . . C
H15A .3549 .0070 .8908 .066 Uiso calc R 1 . . H

loop_
_atom_site_aniso_label
_atom_site_aniso_U_11
_atom_site_aniso_U_22
_atom_site_aniso_U_33
_atom_site_aniso_U_12
_atom_site_aniso_U_13
_atom_site_aniso_U_23
Pt1 .0531(2) .0277(2) .0379(2) -.00753(9) .01858(14) -.00044(9)
S1 .0533(10) .0337(9) .0365(8) -.0047(7) .0103(7) -.0031(7)
S2 .0559(10) .0362(9) .0377(8) -.0111(8) .0165(7) .0031(7)
Cl1 .0877(15) .0543(12) .0693(12) .0009(11) .0488(12) .0168(10)
Cl2 .0668(12) .0350(9) .0683(12) .0050(8) .0241(10) .0022(8)
O1 .075(4) .073(4) .045(3) -.010(3) -.001(3) -.011(3)
O2 .065(3) .074(4) .041(3) -.018(3) .001(2) .018(3)
C1 .070(5) .042(4) .064(4) .002(4) .031(4) .001(4)
C2 .050(5) .059(5) .079(6) -.005(4) .028(4) -.009(4)
C3 .085(6) .040(4) .063(5) -.011(4) .045(5) -.004(3)
C4 .068(5) .038(4) .033(3) -.006(4) .016(3) -.002(3)
C5 .066(5) .049(5) .063(5) .024(4) .030(4) .016(4)
C6 .095(8) .042(5) .115(9) .013(5) .065(7) .025(5)
C7 .127(10) .038(5) .112(9) -.012(6) .066(9) -.009(6)
C8 .100(8) .088(9) .086(7) -.045(7) .028(6) -.035(7)
C9 .109(8) .049(5) .051(5) -.026(5) .013(5) -.002(4)
C10 .043(4) .029(3) .049(4) -.003(3) .013(3) .001(3)
C11 .072(5) .045(4) .052(4) -.014(4) .011(4) -.005(4)
C12 .085(6) .064(6) .063(5) -.024(5) .010(5) -.017(4)
C13 .064(5) .049(5) .089(6) -.015(4) .015(5) -.020(5)
C14 .065(5) .043(5) .105(7) -.015(4) .029(5) .010(5)
C15 .060(5) .040(5) .068(5) -.009(3) .020(4) .015(3)

loop_
_atom_type_symbol
_atom_type_description
_atom_type_scat_dispersion_real
_atom_type_scat_dispersion_imag
_atom_type_scat_source
C C .0033 .0016 'International Tables Vol C Tables 4.2.6.8 and 6.1.1.4'
H H .0000 .0000 'International Tables Vol C Tables 4.2.6.8 and 6.1.1.4'
O O .0106 .0060 'International Tables Vol C Tables 4.2.6.8 and 6.1.1.4'
S S .1246 .1234 'International Tables Vol C Tables 4.2.6.8 and 6.1.1.4'
Cl Cl .1484 .1585 'International Tables Vol C Tables 4.2.6.8 and 6.1.1.4'
Pt Pt -1.7033 8.3905 'International Tables Vol C Tables 4.2.6.8 and 6.1.1.4'

loop_
_geom_angle_atom_site_label_1
_geom_angle_atom_site_label_2
_geom_angle_atom_site_label_3
_geom_angle
_geom_angle_publ_flag
S1 Pt1 S2 98.71(7) yes
S1 Pt1 Cl2 174.19(6) yes
S2 Pt1 Cl2 86.50(7) yes
S1 Pt1 Cl1 86.21(7) yes
S2 Pt1 Cl1 173.70(7) yes
Cl2 Pt1 Cl1 88.42(7) yes
O1 S1 C4 110.0(4) no
O1 S1 C1 107.3(4) no
C4 S1 C1 99.7(4) no
O1 S1 Pt1 114.1(3) no
C4 S1 Pt1 111.1(3) no
C1 S1 Pt1 113.7(3) no
O2 S2 C10 108.7(4) no
O2 S2 C3 105.0(4) no
C10 S2 C3 103.2(4) no
O2 S2 Pt1 117.5(2) no
C10 S2 Pt1 107.4(2) no
C3 S2 Pt1 114.0(3) no
C2 C1 S1 112.3(6) no
C2 C1 H1A 109.1 no
S1 C1 H1A 109.1 no
C2 C1 H1B 109.1 no
S1 C1 H1B 109.1 no
H1A C1 H1B 107.9 no
C3 C2 C1 112.9(8) no
C3 C2 H2A 109.0 no
C1 C2 H2A 109.0 no
C3 C2 H2B 109.0 no
C1 C2 H2B 109.0 no
H2A C2 H2B 107.8 no
C2 C3 S2 116.0(6) no
C2 C3 H3A 108.3 no
S2 C3 H3A 108.3 no
C2 C3 H3B 108.3 no
S2 C3 H3B 108.3 no
H3A C3 H3B 107.4 no
C5 C4 C9 123.8(8) no
C5 C4 S1 115.8(7) no
C9 C4 S1 120.3(6) no
C4 C5 C6 117.1(10) no
C4 C5 H5A 121.4 no
C6 C5 H5A 121.4 no
C7 C6 C5 120.8(10) no
C7 C6 H6A 119.6 no
C5 C6 H6A 119.6 no
C6 C7 C8 120.7(10) no
C6 C7 H7A 119.6 no
C8 C7 H7A 119.6 no
C9 C8 C7 119.5(11) no
C9 C8 H8A 120.2 no
C7 C8 H8A 120.2 no
C4 C9 C8 117.8(10) no
C4 C9 H9A 121.1 no
C8 C9 H9A 121.1 no
C15 C10 C11 120.6(7) no
C15 C10 S2 118.0(6) no
C11 C10 S2 121.3(5) no
C12 C11 C10 119.2(8) no
C12 C11 H11A 120.4 no
C10 C11 H11A 120.4 no
C11 C12 C13 120.5(9) no
C11 C12 H12A 119.8 no
C13 C12 H12A 119.8 no
C12 C13 C14 119.4(8) no
C12 C13 H13A 120.3 no
C14 C13 H13A 120.3 no
C15 C14 C13 120.5(8) no
C15 C14 H14A 119.7 no
C13 C14 H14A 119.7 no
C14 C15 C10 119.7(8) no
C14 C15 H15A 120.1 no
C10 C15 H15A 120.1 no

loop_
_geom_bond_atom_site_label_1
_geom_bond_atom_site_label_2
_geom_bond_site_symmetry_2
_geom_bond_distance
_geom_bond_publ_flag
Pt1 S1 . 2.2412(18) yes
Pt1 S2 . 2.2501(15) yes
Pt1 Cl1 . 2.3118(17) yes
Pt1 Cl2 . 2.3067(19) yes
S1 O1 . 1.453(6) yes
S1 C1 . 1.798(8) yes
S1 C4 . 1.798(8) yes
S2 O2 . 1.461(6) no
S2 C3 . 1.795(9) yes
S2 C10 . 1.778(7) yes
C1 C2 . 1.519(12) no
C1 H1A . .9700 no
C1 H1B . .9700 no
C2 C3 . 1.491(14) no
C2 H2A . .9700 no
C2 H2B . .9700 no
C3 H3A . .9700 no
C3 H3B . .9700 no
C4 C5 . 1.373(12) no
C4 C9 . 1.373(15) no
C5 C6 . 1.384(14) no
C5 H5A . .9300 no
C6 C7 . 1.355(16) no
C6 H6A . .9300 no
C7 C8 . 1.399(19) no
C7 H7A . .9300 no
C8 C9 . 1.374(15) no
C8 H8A . .9300 no
C9 H9A . .9300 no
C10 C15 . 1.376(10) no
C10 C11 . 1.390(10) no
C11 C12 . 1.371(11) no
C11 H11A . .9300 no
C12 C13 . 1.384(14) no
C12 H12A . .9300 no
C13 C14 . 1.388(14) no
C13 H13A . .9300 no
C14 C15 . 1.364(13) no
C14 H14A . .9300 no
C15 H15A . .9300 no
